data_7217811
loop_
_publ_author_name
'Hou, Yuan-Feng'
'Liu, Bo'
'Yue, Ke-Fen'
'Zhou, Chun-Sheng'
'Wang, Yi-Meng'
'Yan, Ni'
'Wang, Yao-Yu'

_publ_section_title
;
 Five solvent-induced cadmium coordination polymers (CPs) based on the
 same mixed ligands
;
_journal_issue 40
_journal_name_full CrystEngComm
_journal_page_first 9560
_journal_paper_doi 10.1039/C4CE01359J
_journal_volume 16
_journal_year 2014
_chemical_formula_sum 'C20 H21 Br Cd N4 O4'
_chemical_formula_weight 573.72
_chemical_name_systematic
; 
 ? 
;
_space_group_IT_number 52
_symmetry_cell_setting orthorhombic
_symmetry_space_group_name_Hall '-P 2a 2bc'
_symmetry_space_group_name_H-M 'P n n a'
_atom_sites_solution_hydrogens geom
_atom_sites_solution_primary direct
_atom_sites_solution_secondary difmap
_audit_creation_method SHELXL-97
_cell_angle_alpha 90.00
_cell_angle_beta 90.00
_cell_angle_gamma 90.00
_cell_formula_units_Z 4
_cell_length_a 8.7933(7)
_cell_length_b 17.7457(16)
_cell_length_c 14.8568(12)
_cell_measurement_reflns_used 1796
_cell_measurement_temperature 296(2)
_cell_measurement_theta_max 22.63
_cell_measurement_theta_min 2.29
_cell_volume 2318.3(3)
_computing_cell_refinement 'Bruker SMART'
_computing_data_collection 'Bruker SMART APEX II'
_computing_data_reduction 'Bruker SAINT'
_computing_molecular_graphics SHELXTL
_computing_publication_material SHELXTL
_computing_structure_refinement 'SHELXL-97 (Sheldrick, 2008)'
_computing_structure_solution 'SHELXS-97 (Sheldrick, 2008)'
_diffrn_ambient_temperature 296(2)
_diffrn_measured_fraction_theta_full 1.000
_diffrn_measured_fraction_theta_max 1.000
_diffrn_measurement_device_type 'Bruker APEX II area detector'
_diffrn_measurement_method '\w scan'
_diffrn_radiation_monochromator graphite
_diffrn_radiation_source 'fine-focus sealed tube'
_diffrn_radiation_type MoK\a
_diffrn_radiation_wavelength 0.71073
_diffrn_reflns_av_R_equivalents 0.0572
_diffrn_reflns_av_sigmaI/netI 0.0436
_diffrn_reflns_limit_h_max 7
_diffrn_reflns_limit_h_min -10
_diffrn_reflns_limit_k_max 20
_diffrn_reflns_limit_k_min -21
_diffrn_reflns_limit_l_max 16
_diffrn_reflns_limit_l_min -17
_diffrn_reflns_number 10906
_diffrn_reflns_theta_full 25.10
_diffrn_reflns_theta_max 25.10
_diffrn_reflns_theta_min 1.79
_exptl_absorpt_coefficient_mu 2.697
_exptl_absorpt_correction_T_max 0.6722
_exptl_absorpt_correction_T_min 0.5189
_exptl_absorpt_correction_type multi-scan
_exptl_absorpt_process_details sadabs
_exptl_crystal_colour colorless
_exptl_crystal_density_diffrn 1.644
_exptl_crystal_density_method 'not measured'
_exptl_crystal_description block
_exptl_crystal_F_000 1136
_exptl_crystal_size_max 0.28
_exptl_crystal_size_mid 0.26
_exptl_crystal_size_min 0.16
_refine_diff_density_max 0.378
_refine_diff_density_min -0.461
_refine_diff_density_rms 0.085
_refine_ls_extinction_method none
_refine_ls_goodness_of_fit_ref 1.005
_refine_ls_hydrogen_treatment constr
_refine_ls_matrix_type full
_refine_ls_number_parameters 139
_refine_ls_number_reflns 2073
_refine_ls_number_restraints 0
_refine_ls_restrained_S_all 1.005
_refine_ls_R_factor_all 0.0498
_refine_ls_R_factor_gt 0.0290
_refine_ls_shift/su_max 0.000
_refine_ls_shift/su_mean 0.000
_refine_ls_structure_factor_coef Fsqd
_refine_ls_weighting_details 'calc w=1/[\s^2^(Fo^2^)+(0.0300P)^2^+0.0869P] where P=(Fo^2^+2Fc^2^)/3'
_refine_ls_weighting_scheme calc
_refine_ls_wR_factor_gt 0.0630
_refine_ls_wR_factor_ref 0.0706
_reflns_number_gt 1472
_reflns_number_total 2073
_reflns_threshold_expression >2sigma(I)
_cod_data_source_file c4ce01359j2.cif
_cod_data_source_block 3
_cod_depositor_comments
;
The following automatic conversions were performed:

'_symmetry_cell_setting' value 'Orthorhombic' changed to
'orthorhombic' according to
/usr/data/users/saulius/crontab/automatic-downloads/rss-feeds/RSC/lib/dictionaries/cif_core.dic
dictionary named 'cif_core.dic' version 2.4.2 from
2011-04-26.

'_exptl_absorpt_correction_type' value 'Multi-scan'
changed to 'multi-scan' according to
/usr/data/users/saulius/crontab/automatic-downloads/rss-feeds/RSC/lib/dictionaries/cif_core.dic
dictionary named 'cif_core.dic' version 2.4.2 from 2011-04-26.

Automatic conversion script
Id: cif_fix_values 2281 2013-09-26 08:29:07Z andrius 

 Adding full bibliography for 7217809--7217813.cif.
;
_cod_original_sg_symbol_H-M 'Pnna '
_cod_database_code 7217811

loop_
_symmetry_equiv_pos_as_xyz
'x, y, z'
'-x+1/2, -y, z'
'-x+1/2, y+1/2, -z+1/2'
'x, -y+1/2, -z+1/2'
'-x, -y, -z'
'x-1/2, y, -z'
'x-1/2, -y-1/2, z-1/2'
'-x, y-1/2, z-1/2'

loop_
_atom_site_label
_atom_site_type_symbol
_atom_site_fract_x
_atom_site_fract_y
_atom_site_fract_z
_atom_site_U_iso_or_equiv
_atom_site_adp_type
_atom_site_occupancy
_atom_site_symmetry_multiplicity
_atom_site_calc_flag
_atom_site_refinement_flags
Cd1 Cd 0.08690(4) 0.2500 0.2500 0.03505(13) Uani 1 2 d S
N1 N 0.2523(4) 0.27625(16) 0.14027(18) 0.0391(7) Uani 1 1 d .
N2 N 0.4210(3) 0.33649(16) 0.0588(2) 0.0424(7) Uani 1 1 d .
O1 O -0.0735(4) 0.38332(19) 0.1996(2) 0.0944(12) Uani 1 1 d .
O2 O -0.0362(3) 0.33023(16) 0.33018(19) 0.0623(8) Uani 1 1 d .
Br1 Br -0.2500 0.5000 0.59589(4) 0.0717(2) Uani 1 2 d S
C1 C -0.2500 0.5000 0.4681(3) 0.0450(13) Uani 1 2 d S
C2 C -0.1734(4) 0.4438(2) 0.4230(2) 0.0438(9) Uani 1 1 d .
H2 H -0.1218 0.4066 0.4548 0.053 Uiso 1 1 calc R
C3 C -0.1740(4) 0.4434(2) 0.3294(2) 0.0401(9) Uani 1 1 d .
C4 C -0.2500 0.5000 0.2836(3) 0.0400(12) Uani 1 2 d S
H4 H -0.2500 0.5000 0.2210 0.048 Uiso 1 2 calc SR
C5 C -0.0882(4) 0.3818(2) 0.2815(3) 0.0501(10) Uani 1 1 d .
C6 C 0.2575(4) 0.24456(19) 0.0560(2) 0.0425(9) Uani 1 1 d .
H6 H 0.1992 0.2039 0.0368 0.051 Uiso 1 1 calc R
C7 C 0.3598(5) 0.2814(2) 0.0058(3) 0.0491(10) Uani 1 1 d .
H7 H 0.3845 0.2714 -0.0539 0.059 Uiso 1 1 calc R
C8 C 0.3532(4) 0.3314(2) 0.1400(2) 0.0428(9) Uani 1 1 d .
C9 C 0.3881(6) 0.3809(3) 0.2184(3) 0.0830(17) Uani 1 1 d .
H9A H 0.3261 0.3664 0.2687 0.124 Uiso 1 1 calc R
H9B H 0.3673 0.4324 0.2028 0.124 Uiso 1 1 calc R
H9C H 0.4935 0.3758 0.2341 0.124 Uiso 1 1 calc R
C10 C 0.5279(4) 0.3954(2) 0.0311(3) 0.0524(11) Uani 1 1 d .
H10A H 0.5815 0.3793 -0.0227 0.063 Uiso 1 1 calc R
H10B H 0.6024 0.4033 0.0783 0.063 Uiso 1 1 calc R
C11 C 0.4462(4) 0.4685(2) 0.0122(3) 0.0490(10) Uani 1 1 d .
H11A H 0.3884 0.4830 0.0651 0.059 Uiso 1 1 calc R
H11B H 0.3750 0.4609 -0.0368 0.059 Uiso 1 1 calc R

loop_
_atom_site_aniso_label
_atom_site_aniso_U_11
_atom_site_aniso_U_22
_atom_site_aniso_U_33
_atom_site_aniso_U_23
_atom_site_aniso_U_13
_atom_site_aniso_U_12
Cd1 0.0425(2) 0.0318(2) 0.0309(2) 0.00104(17) 0.000 0.000
N1 0.0445(18) 0.0361(17) 0.0366(17) -0.0017(14) 0.0081(15) -0.0063(15)
N2 0.0428(18) 0.0385(19) 0.0459(18) 0.0019(15) 0.0121(15) -0.0037(15)
O1 0.149(3) 0.083(3) 0.051(2) -0.0064(18) 0.020(2) 0.055(2)
O2 0.081(2) 0.0462(18) 0.0603(18) 0.0001(15) 0.0060(15) 0.0270(16)
Br1 0.0957(5) 0.0836(5) 0.0359(3) 0.000 0.000 0.0156(4)
C1 0.054(3) 0.048(3) 0.033(3) 0.000 0.000 0.000(3)
C2 0.053(2) 0.036(2) 0.042(2) 0.0048(18) -0.0023(18) 0.0110(19)
C3 0.043(2) 0.039(2) 0.039(2) -0.0039(18) 0.0015(17) 0.0048(18)
C4 0.045(3) 0.041(3) 0.034(3) 0.000 0.000 0.004(3)
C5 0.053(3) 0.044(3) 0.052(2) -0.008(2) 0.005(2) 0.005(2)
C6 0.046(2) 0.035(2) 0.046(2) -0.0063(18) 0.0066(19) -0.005(2)
C7 0.061(3) 0.045(2) 0.042(2) -0.011(2) 0.011(2) 0.004(2)
C8 0.050(2) 0.037(2) 0.041(2) -0.0022(18) 0.0030(18) -0.0041(19)
C9 0.121(5) 0.075(4) 0.053(3) -0.015(3) 0.013(3) -0.049(3)
C10 0.043(2) 0.044(2) 0.070(3) 0.007(2) 0.018(2) -0.0031(19)
C11 0.043(2) 0.040(2) 0.064(3) 0.0025(19) 0.015(2) -0.0036(17)

loop_
_atom_type_symbol
_atom_type_description
_atom_type_scat_dispersion_real
_atom_type_scat_dispersion_imag
_atom_type_scat_source
C C 0.0033 0.0016 'International Tables Vol C Tables 4.2.6.8 and 6.1.1.4'
H H 0.0000 0.0000 'International Tables Vol C Tables 4.2.6.8 and 6.1.1.4'
N N 0.0061 0.0033 'International Tables Vol C Tables 4.2.6.8 and 6.1.1.4'
O O 0.0106 0.0060 'International Tables Vol C Tables 4.2.6.8 and 6.1.1.4'
Cd Cd -0.8075 1.2024 'International Tables Vol C Tables 4.2.6.8 and 6.1.1.4'
Br Br -0.2901 2.4595 'International Tables Vol C Tables 4.2.6.8 and 6.1.1.4'

loop_
_geom_angle_atom_site_label_1
_geom_angle_atom_site_label_2
_geom_angle_atom_site_label_3
_geom_angle
_geom_angle_site_symmetry_1
_geom_angle_site_symmetry_3
O2 Cd1 O2 119.49(16) . 4
O2 Cd1 N1 93.53(11) . 4
O2 Cd1 N1 126.47(11) 4 4
O2 Cd1 N1 126.47(11) . .
O2 Cd1 N1 93.53(11) 4 .
N1 Cd1 N1 98.77(16) 4 .
C8 N1 C6 106.1(3) . .
C8 N1 Cd1 126.4(2) . .
C6 N1 Cd1 127.0(2) . .
C8 N2 C7 107.1(3) . .
C8 N2 C10 125.6(3) . .
C7 N2 C10 127.0(3) . .
C5 O2 Cd1 110.3(3) . .
C2 C1 C2 121.8(5) 2_465 .
C2 C1 Br1 119.1(2) 2_465 .
C2 C1 Br1 119.1(2) . .
C1 C2 C3 119.2(4) . .
C1 C2 H2 120.4 . .
C3 C2 H2 120.4 . .
C4 C3 C2 119.3(4) . .
C4 C3 C5 122.3(4) . .
C2 C3 C5 118.4(3) . .
C3 C4 C3 121.1(5) . 2_465
C3 C4 H4 119.5 . .
C3 C4 H4 119.5 2_465 .
O1 C5 O2 123.5(4) . .
O1 C5 C3 120.5(4) . .
O2 C5 C3 116.0(4) . .
C7 C6 N1 109.3(3) . .
C7 C6 H6 125.3 . .
N1 C6 H6 125.3 . .
C6 C7 N2 107.0(3) . .
C6 C7 H7 126.5 . .
N2 C7 H7 126.5 . .
N1 C8 N2 110.4(3) . .
N1 C8 C9 124.9(3) . .
N2 C8 C9 124.6(3) . .
C8 C9 H9A 109.5 . .
C8 C9 H9B 109.5 . .
H9A C9 H9B 109.5 . .
C8 C9 H9C 109.5 . .
H9A C9 H9C 109.5 . .
H9B C9 H9C 109.5 . .
N2 C10 C11 111.1(3) . .
N2 C10 H10A 109.4 . .
C11 C10 H10A 109.4 . .
N2 C10 H10B 109.4 . .
C11 C10 H10B 109.4 . .
H10A C10 H10B 108.0 . .
C10 C11 C11 112.5(4) . 5_665
C10 C11 H11A 109.1 . .
C11 C11 H11A 109.1 5_665 .
C10 C11 H11B 109.1 . .
C11 C11 H11B 109.1 5_665 .
H11A C11 H11B 107.8 . .

loop_
_geom_bond_atom_site_label_1
_geom_bond_atom_site_label_2
_geom_bond_distance
_geom_bond_site_symmetry_2
Cd1 O2 2.149(3) .
Cd1 O2 2.149(3) 4
Cd1 N1 2.233(3) 4
Cd1 N1 2.234(3) .
N1 C8 1.321(4) .
N1 C6 1.374(4) .
N2 C8 1.349(4) .
N2 C7 1.365(5) .
N2 C10 1.465(4) .
O1 C5 1.223(5) .
O2 C5 1.253(5) .
Br1 C1 1.898(5) .
C1 C2 1.377(4) 2_465
C1 C2 1.377(4) .
C2 C3 1.391(5) .
C2 H2 0.9300 .
C3 C4 1.386(4) .
C3 C5 1.507(5) .
C4 C3 1.386(4) 2_465
C4 H4 0.9300 .
C6 C7 1.339(5) .
C6 H6 0.9300 .
C7 H7 0.9300 .
C8 C9 1.491(5) .
C9 H9A 0.9600 .
C9 H9B 0.9600 .
C9 H9C 0.9600 .
C10 C11 1.508(5) .
C10 H10A 0.9700 .
C10 H10B 0.9700 .
C11 C11 1.509(7) 5_665
C11 H11A 0.9700 .
C11 H11B 0.9700 .

loop_
_geom_torsion_atom_site_label_1
_geom_torsion_atom_site_label_2
_geom_torsion_atom_site_label_3
_geom_torsion_atom_site_label_4
_geom_torsion
_geom_torsion_site_symmetry_1
_geom_torsion_site_symmetry_4
O2 Cd1 N1 C8 38.9(4) . .
O2 Cd1 N1 C8 170.1(3) 4 .
N1 Cd1 N1 C8 -62.2(3) 4 .
O2 Cd1 N1 C6 -132.7(3) . .
O2 Cd1 N1 C6 -1.5(3) 4 .
N1 Cd1 N1 C6 126.2(3) 4 .
O2 Cd1 O2 C5 -76.4(3) 4 .
N1 Cd1 O2 C5 147.6(3) 4 .
N1 Cd1 O2 C5 44.0(3) . .
C2 C1 C2 C3 -0.4(2) 2_465 .
Br1 C1 C2 C3 179.6(2) . .
C1 C2 C3 C4 0.8(5) . .
C1 C2 C3 C5 179.5(3) . .
C2 C3 C4 C3 -0.4(2) . 2_465
C5 C3 C4 C3 -179.0(4) . 2_465
Cd1 O2 C5 O1 2.3(5) . .
Cd1 O2 C5 C3 -178.4(3) . .
C4 C3 C5 O1 5.7(6) . .
C2 C3 C5 O1 -172.9(4) . .
C4 C3 C5 O2 -173.7(3) . .
C2 C3 C5 O2 7.7(5) . .
C8 N1 C6 C7 -0.8(4) . .
Cd1 N1 C6 C7 172.2(3) . .
N1 C6 C7 N2 0.5(4) . .
C8 N2 C7 C6 -0.1(4) . .
C10 N2 C7 C6 -174.2(3) . .
C6 N1 C8 N2 0.7(4) . .
Cd1 N1 C8 N2 -172.4(2) . .
C6 N1 C8 C9 -179.1(4) . .
Cd1 N1 C8 C9 7.9(6) . .
C7 N2 C8 N1 -0.3(4) . .
C10 N2 C8 N1 173.8(3) . .
C7 N2 C8 C9 179.4(4) . .
C10 N2 C8 C9 -6.5(6) . .
C8 N2 C10 C11 -75.0(5) . .
C7 N2 C10 C11 98.0(4) . .
N2 C10 C11 C11 177.3(4) . 5_665
